data_7200916
loop_
_publ_author_name
'Chaia, Zulema D.'
'Rusjan, Marcia C.'
'Castro, Maria Ana'
'Donnio, Bertrand'
'Heinrich, Benoit'
'Guillon, Daniel'
'Baggio, Ricardo F.'
'Cukiernik, Fabio D.'

_publ_section_title
;
 Supramolecular architecture elucidation of the room temperature
 columnar mesophases exhibited by mixed-valent diruthenium
 alkoxybenzoates
;
_journal_issue 28
_journal_name_full 'Journal of Materials Chemistry'
_journal_page_first 4981
_journal_paper_doi 10.1039/b900779b
_journal_volume 19
_journal_year 2009
_chemical_formula_iupac '2Ru 2+, 4(C13 H17 O5 1-)  Cl, 0.45(H2 O)'
_chemical_formula_moiety 'C52 H68 Cl O20 Ru2, 0.45(H2 O)'
_chemical_formula_sum 'C52 H68.9 Cl O20.45 Ru2'
_chemical_formula_weight 1258.76
_chemical_name_systematic
; 
 ? 
;
_space_group_IT_number 2
_symmetry_cell_setting triclinic
_symmetry_space_group_name_Hall '-P 1'
_symmetry_space_group_name_H-M 'P -1'
_atom_sites_solution_hydrogens geom
_atom_sites_solution_primary direct
_atom_sites_solution_secondary difmap
_audit_creation_method SHELXL-97
_audit_update_record
;
2008-07-11 # Formatted by publCIF
;
_cell_angle_alpha 90.340(2)
_cell_angle_beta 90.874(3)
_cell_angle_gamma 100.198(2)
_cell_formula_units_Z 2
_cell_length_a 12.7209(17)
_cell_length_b 14.6283(19)
_cell_length_c 16.413(2)
_cell_measurement_reflns_used 3127
_cell_measurement_temperature 293(2)
_cell_measurement_theta_max 46.60
_cell_measurement_theta_min 4.62
_cell_volume 3005.5(7)
_computing_cell_refinement 'SAINT (Bruker, 2002)'
_computing_data_collection 'SMART (Bruker, 2001)'
_computing_data_reduction 'SAINT '
_computing_molecular_graphics 'SHELXTL (Sheldrick, 2008)'
_computing_publication_material 'SHELXTL '
_computing_structure_refinement 'SHELXL97 (Sheldrick, 2008)'
_computing_structure_solution 'SHELXS97 (Sheldrick, 2008)'
_diffrn_ambient_temperature 293(2)
_diffrn_measured_fraction_theta_full 0.976
_diffrn_measured_fraction_theta_max 0.976
_diffrn_measurement_device_type 'CCD area detector'
_diffrn_measurement_method 'phi and omega scans'
_diffrn_radiation_monochromator graphite
_diffrn_radiation_source 'fine-focus sealed tube'
_diffrn_radiation_type MoK\a
_diffrn_radiation_wavelength 0.71073
_diffrn_reflns_av_R_equivalents 0.074
_diffrn_reflns_av_sigmaI/netI 0.069
_diffrn_reflns_limit_h_max 14
_diffrn_reflns_limit_h_min -15
_diffrn_reflns_limit_k_max 17
_diffrn_reflns_limit_k_min -17
_diffrn_reflns_limit_l_max 19
_diffrn_reflns_limit_l_min -18
_diffrn_reflns_number 15732
_diffrn_reflns_theta_full 25.00
_diffrn_reflns_theta_max 25.00
_diffrn_reflns_theta_min 1.63
_diffrn_standards_number 0
_exptl_absorpt_coefficient_mu 0.616
_exptl_absorpt_correction_T_max 0.93
_exptl_absorpt_correction_T_min 0.86
_exptl_absorpt_correction_type multi-scan
_exptl_absorpt_process_details 'SADABS in SAINT-NT (Bruker, 2002)'
_exptl_crystal_colour orange
_exptl_crystal_density_diffrn 1.391
_exptl_crystal_density_method 'not measured'
_exptl_crystal_description needles
_exptl_crystal_F_000 1299
_exptl_crystal_size_max 0.38
_exptl_crystal_size_mid 0.12
_exptl_crystal_size_min 0.10
_refine_diff_density_max 1.258
_refine_diff_density_min -1.249
_refine_diff_density_rms 0.099
_refine_ls_extinction_method none
_refine_ls_goodness_of_fit_ref 1.041
_refine_ls_hydrogen_treatment constr
_refine_ls_matrix_type full
_refine_ls_number_parameters 686
_refine_ls_number_reflns 10326
_refine_ls_number_restraints 232
_refine_ls_restrained_S_all 1.058
_refine_ls_R_factor_all 0.0907
_refine_ls_R_factor_gt 0.0647
_refine_ls_shift/su_max 0.009
_refine_ls_shift/su_mean 0.001
_refine_ls_structure_factor_coef Fsqd
_refine_ls_weighting_details 'calc w=1/[\s^2^(Fo^2^)+(0.1200P)^2^+3.3000P] where P=(Fo^2^+2Fc^2^)/3'
_refine_ls_weighting_scheme calc
_refine_ls_wR_factor_gt 0.1398
_refine_ls_wR_factor_ref 0.1524
_reflns_number_gt 7834
_reflns_number_total 10326
_reflns_threshold_expression I>2\s(I)
_cod_data_source_file b900779b.txt
_cod_data_source_block MAP12
_cod_original_sg_symbol_H-M P-1
_cod_database_code 7200916

loop_
_symmetry_equiv_pos_as_xyz
'x, y, z'
'-x, -y, -z'

loop_
_atom_site_label
_atom_site_type_symbol
_atom_site_fract_x
_atom_site_fract_y
_atom_site_fract_z
_atom_site_U_iso_or_equiv
_atom_site_adp_type
_atom_site_occupancy
_atom_site_symmetry_multiplicity
_atom_site_calc_flag
_atom_site_refinement_flags
_atom_site_disorder_assembly
_atom_site_disorder_group
Ru1 Ru 0.57645(4) 0.47323(3) 0.48504(3) 0.03639(15) Uani 1 1 d . . .
Ru2 Ru 0.91434(3) 0.47756(3) 0.47690(3) 0.03371(14) Uani 1 1 d . . .
Cl Cl 0.72967(13) 0.40469(12) 0.42906(11) 0.0587(5) Uani 1 1 d . . .
O1A O 0.3813(3) 0.4165(3) 0.5881(2) 0.0441(10) Uani 1 1 d D . .
O2A O 0.5321(3) 0.3657(3) 0.5612(2) 0.0450(10) Uani 1 1 d D . .
O3A O 0.5313(4) 0.1097(4) 0.7697(4) 0.0905(19) Uani 1 1 d D . .
O4A O 0.3412(4) 0.0842(4) 0.8333(3) 0.0827(17) Uani 1 1 d D . .
O5A O 0.1947(5) 0.1804(5) 0.7853(4) 0.101(2) Uani 1 1 d D . .
O1B O 0.4956(3) 0.4019(3) 0.3911(2) 0.0466(10) Uani 1 1 d D . .
O2B O 0.3474(3) 0.4553(3) 0.4191(2) 0.0414(10) Uani 1 1 d D . .
O3B O 0.0897(4) 0.2854(3) 0.2012(3) 0.0719(14) Uani 1 1 d D . .
O4B O 0.2052(4) 0.1824(4) 0.1200(3) 0.0794(15) Uani 1 1 d D . .
O5B O 0.4101(5) 0.1852(4) 0.1561(4) 0.102(2) Uani 1 1 d D . .
O1C O 0.8731(3) 0.4343(3) 0.5904(2) 0.0449(10) Uani 1 1 d D . .
O2C O 1.0403(3) 0.4752(3) 0.6352(2) 0.0442(10) Uani 1 1 d D . .
O3C O 1.0169(5) 0.3796(4) 0.9327(3) 0.0916(18) Uani 1 1 d D . .
O4C O 0.8133(5) 0.3583(5) 0.9656(3) 0.107(2) Uani 1 1 d D . .
O5C O 0.6638(5) 0.3686(5) 0.8461(4) 0.114(2) Uani 1 1 d D . .
O1D O 1.1184(3) 0.3954(3) 0.4948(2) 0.0452(10) Uani 1 1 d D . .
O2D O 0.9520(3) 0.3529(2) 0.4480(2) 0.0436(10) Uani 1 1 d D . .
O3D O 0.9391(5) 0.0344(4) 0.3273(4) 0.098(2) Uani 1 1 d D . .
O4D O 1.1243(5) -0.0130(3) 0.3672(3) 0.0813(17) Uani 1 1 d D . .
O5D O 1.2747(5) 0.1019(4) 0.4441(4) 0.0944(19) Uani 1 1 d D . .
C1A C 0.4449(5) 0.3598(4) 0.5983(3) 0.0419(14) Uani 1 1 d D . .
C2A C 0.4169(5) 0.2858(4) 0.6590(4) 0.0490(16) Uani 1 1 d D . .
C3A C 0.4916(6) 0.2333(4) 0.6823(4) 0.0566(18) Uani 1 1 d . . .
H3AA H 0.5589 0.2426 0.6591 0.068 Uiso 1 1 calc R . .
C4A C 0.4642(6) 0.1659(5) 0.7413(5) 0.065(2) Uani 1 1 d D . .
C5A C 0.3654(6) 0.1518(5) 0.7767(4) 0.0629(19) Uani 1 1 d D . .
C6A C 0.2900(6) 0.2025(5) 0.7495(5) 0.067(2) Uani 1 1 d D . .
C7A C 0.3150(5) 0.2705(5) 0.6916(4) 0.0561(18) Uani 1 1 d . . .
H7AA H 0.2646 0.3056 0.6747 0.067 Uiso 1 1 calc R . .
C8A C 0.6311(7) 0.1150(7) 0.7343(7) 0.115(4) Uani 1 1 d D . .
H8AA H 0.6737 0.1761 0.7435 0.138 Uiso 1 1 calc R . .
H8AB H 0.6229 0.1041 0.6760 0.138 Uiso 1 1 calc R . .
C9A C 0.6842(8) 0.0432(9) 0.7723(8) 0.164(6) Uani 1 1 d D . .
H9AA H 0.7534 0.0455 0.7491 0.246 Uiso 1 1 calc R . .
H9AB H 0.6417 -0.0170 0.7625 0.246 Uiso 1 1 calc R . .
H9AC H 0.6919 0.0546 0.8300 0.246 Uiso 1 1 calc R . .
C10A C 0.3529(12) 0.1209(8) 0.9159(5) 0.170(6) Uani 1 1 d D . .
H10A H 0.4251 0.1544 0.9247 0.204 Uiso 1 1 calc R . .
H10B H 0.3042 0.1642 0.9237 0.204 Uiso 1 1 calc R . .
C11A C 0.3313(18) 0.0492(12) 0.9723(9) 0.286(11) Uani 1 1 d D . .
H11A H 0.3396 0.0746 1.0265 0.430 Uiso 1 1 calc R . .
H11B H 0.3800 0.0068 0.9649 0.430 Uiso 1 1 calc R . .
H11C H 0.2593 0.0168 0.9642 0.430 Uiso 1 1 calc R . .
C12A C 0.1051(7) 0.2053(7) 0.7501(6) 0.105(3) Uani 1 1 d D . .
H12A H 0.0961 0.1818 0.6946 0.126 Uiso 1 1 calc R . .
H12B H 0.1127 0.2724 0.7488 0.126 Uiso 1 1 calc R . .
C13A C 0.0111(7) 0.1658(7) 0.7984(8) 0.132(4) Uani 1 1 d D . .
H13A H -0.0520 0.1824 0.7741 0.198 Uiso 1 1 calc R . .
H13B H 0.0201 0.1901 0.8530 0.198 Uiso 1 1 calc R . .
H13C H 0.0040 0.0994 0.7995 0.198 Uiso 1 1 calc R . .
C1B C 0.4001(4) 0.4081(4) 0.3771(3) 0.0408(14) Uani 1 1 d D . .
C2B C 0.3466(5) 0.3524(4) 0.3076(3) 0.0422(14) Uani 1 1 d D . .
C3B C 0.2406(5) 0.3510(4) 0.2875(4) 0.0468(15) Uani 1 1 d . . .
H3BA H 0.2012 0.3881 0.3161 0.056 Uiso 1 1 calc R . .
C4B C 0.1932(5) 0.2943(5) 0.2248(4) 0.0547(17) Uani 1 1 d D . .
C5B C 0.2502(6) 0.2375(5) 0.1828(4) 0.0614(19) Uani 1 1 d D . .
C6B C 0.3580(6) 0.2416(5) 0.2010(4) 0.0638(19) Uani 1 1 d D . .
C7B C 0.4057(6) 0.2986(5) 0.2630(4) 0.0639(19) Uani 1 1 d . . .
H7BA H 0.4778 0.3013 0.2752 0.077 Uiso 1 1 calc R . .
C8B C 0.0314(6) 0.3530(5) 0.2254(5) 0.071(2) Uani 1 1 d D . .
H8BA H 0.0696 0.4141 0.2112 0.085 Uiso 1 1 calc R . .
H8BB H 0.0230 0.3512 0.2841 0.085 Uiso 1 1 calc R . .
C9B C -0.0742(6) 0.3365(6) 0.1851(6) 0.101(3) Uani 1 1 d D . .
H9BA H -0.1138 0.3831 0.2023 0.152 Uiso 1 1 calc R . .
H9BB H -0.1121 0.2762 0.1996 0.152 Uiso 1 1 calc R . .
H9BC H -0.0657 0.3395 0.1271 0.152 Uiso 1 1 calc R . .
C10B C 0.1252(7) 0.1055(5) 0.1415(5) 0.092(3) Uani 1 1 d D . .
H10C H 0.1581 0.0521 0.1535 0.111 Uiso 1 1 calc R . .
H10D H 0.0887 0.1209 0.1899 0.111 Uiso 1 1 calc R . .
C11B C 0.0508(12) 0.0841(11) 0.0761(8) 0.228(9) Uani 1 1 d D . .
H11D H -0.0027 0.0321 0.0903 0.342 Uiso 1 1 calc R . .
H11E H 0.0873 0.0690 0.0284 0.342 Uiso 1 1 calc R . .
H11F H 0.0175 0.1369 0.0651 0.342 Uiso 1 1 calc R . .
C12B C 0.5218(8) 0.1932(10) 0.1715(10) 0.198(8) Uani 1 1 d D . .
H12C H 0.5580 0.2527 0.1519 0.238 Uiso 1 1 calc R . .
H12D H 0.5344 0.1917 0.2299 0.238 Uiso 1 1 calc R . .
C13B C 0.5656(16) 0.1222(13) 0.1342(14) 0.373(19) Uani 1 1 d D . .
H13D H 0.6405 0.1304 0.1472 0.560 Uiso 1 1 calc R . .
H13E H 0.5557 0.1247 0.0762 0.560 Uiso 1 1 calc R . .
H13F H 0.5306 0.0631 0.1537 0.560 Uiso 1 1 calc R . .
C1C C 0.9432(4) 0.4417(4) 0.6469(3) 0.0367(13) Uani 1 1 d D . .
C2C C 0.9083(5) 0.4144(4) 0.7296(4) 0.0477(15) Uani 1 1 d D . .
C3C C 0.9828(6) 0.4100(4) 0.7900(4) 0.0570(18) Uani 1 1 d . . .
H3CA H 1.0552 0.4217 0.7784 0.068 Uiso 1 1 calc R . .
C4C C 0.9493(6) 0.3877(5) 0.8686(4) 0.0618(19) Uani 1 1 d D . .
C5C C 0.8437(7) 0.3737(5) 0.8861(4) 0.072(2) Uani 1 1 d D . .
C6C C 0.7678(6) 0.3805(6) 0.8248(5) 0.071(2) Uani 1 1 d D . .
C7C C 0.7998(6) 0.3979(5) 0.7460(4) 0.0608(18) Uani 1 1 d . . .
H7CA H 0.7496 0.3985 0.7043 0.073 Uiso 1 1 calc R . .
C8C C 1.1267(8) 0.4075(8) 0.9254(5) 0.112(3) Uani 1 1 d D . .
H8CA H 1.1425 0.4726 0.9108 0.134 Uiso 1 1 calc R . .
H8CB H 1.1525 0.3719 0.8824 0.134 Uiso 1 1 calc R . .
C9C C 1.1814(9) 0.3934(8) 1.0025(6) 0.134(4) Uani 1 1 d D . .
H9CA H 1.2570 0.4129 0.9967 0.200 Uiso 1 1 calc R . .
H9CB H 1.1665 0.3288 1.0164 0.200 Uiso 1 1 calc R . .
H9CC H 1.1564 0.4293 1.0448 0.200 Uiso 1 1 calc R . .
C10C C 0.7557(13) 0.2732(10) 0.9853(8) 0.205(9) Uani 1 1 d D . .
H10E H 0.6883 0.2646 0.9553 0.246 Uiso 1 1 calc R . .
H10F H 0.7394 0.2742 1.0429 0.246 Uiso 1 1 calc R . .
C11C C 0.8044(18) 0.1954(12) 0.9702(14) 0.295(15) Uani 1 1 d D . .
H11G H 0.7568 0.1398 0.9852 0.442 Uiso 1 1 calc R . .
H11H H 0.8694 0.2009 1.0017 0.442 Uiso 1 1 calc R . .
H11I H 0.8201 0.1926 0.9133 0.442 Uiso 1 1 calc R . .
C12C C 0.6016(8) 0.4310(9) 0.8202(8) 0.135(4) Uani 1 1 d D . .
H12E H 0.5846 0.4202 0.7628 0.162 Uiso 1 1 calc R . .
H12F H 0.6422 0.4934 0.8263 0.162 Uiso 1 1 calc R . .
C13C C 0.5044(10) 0.4245(11) 0.8642(9) 0.193(7) Uani 1 1 d D . .
H13G H 0.4639 0.4689 0.8433 0.289 Uiso 1 1 calc R . .
H13H H 0.5206 0.4371 0.9209 0.289 Uiso 1 1 calc R . .
H13I H 0.4634 0.3631 0.8579 0.289 Uiso 1 1 calc R . .
C1D C 1.0456(4) 0.3379(4) 0.4609(3) 0.0386(13) Uani 1 1 d D . .
C2D C 1.0674(5) 0.2445(4) 0.4380(4) 0.0466(15) Uani 1 1 d D . .
C3D C 0.9897(6) 0.1847(4) 0.3935(4) 0.0587(18) Uani 1 1 d . . .
H3DA H 0.9250 0.2024 0.3798 0.070 Uiso 1 1 calc R . .
C4D C 1.0097(7) 0.0986(5) 0.3698(4) 0.066(2) Uani 1 1 d D . .
C5D C 1.1056(7) 0.0725(5) 0.3899(5) 0.068(2) Uani 1 1 d D . .
C6D C 1.1821(6) 0.1332(5) 0.4316(5) 0.0612(19) Uani 1 1 d D . .
C7D C 1.1644(5) 0.2200(4) 0.4567(4) 0.0532(17) Uani 1 1 d . . .
H7DA H 1.2168 0.2604 0.4854 0.064 Uiso 1 1 calc R . .
C8D C 0.8447(8) 0.0588(7) 0.2931(6) 0.109(3) Uani 1 1 d D . .
H8DA H 0.8239 0.0214 0.2445 0.131 Uiso 1 1 calc R . .
H8DB H 0.8593 0.1235 0.2770 0.131 Uiso 1 1 calc R . .
C9D C 0.7569(9) 0.0450(8) 0.3498(7) 0.143(5) Uani 1 1 d D . .
H9DA H 0.6949 0.0623 0.3244 0.215 Uiso 1 1 calc R . .
H9DB H 0.7765 0.0827 0.3976 0.215 Uiso 1 1 calc R . .
H9DC H 0.7412 -0.0192 0.3650 0.215 Uiso 1 1 calc R . .
C10D C 1.1018(8) -0.0820(5) 0.4269(6) 0.104(3) Uani 1 1 d D . .
H10G H 1.0250 -0.1000 0.4312 0.125 Uiso 1 1 calc R . .
H10H H 1.1295 -0.0564 0.4791 0.125 Uiso 1 1 calc R . .
C11D C 1.1473(10) -0.1637(6) 0.4092(7) 0.140(5) Uani 1 1 d D . .
H11J H 1.1296 -0.2083 0.4517 0.209 Uiso 1 1 calc R . .
H11K H 1.2235 -0.1466 0.4060 0.209 Uiso 1 1 calc R . .
H11L H 1.1190 -0.1903 0.3581 0.209 Uiso 1 1 calc R . .
C12D C 1.3626(7) 0.1611(6) 0.4704(7) 0.105(3) Uani 1 1 d D . .
H12G H 1.3520 0.1812 0.5256 0.126 Uiso 1 1 calc R . .
H12H H 1.3739 0.2156 0.4360 0.126 Uiso 1 1 calc R . .
C13D C 1.4573(8) 0.1162(8) 0.4684(8) 0.145(5) Uani 1 1 d D . .
H13J H 1.5189 0.1594 0.4869 0.218 Uiso 1 1 calc R . .
H13K H 1.4681 0.0968 0.4136 0.218 Uiso 1 1 calc R . .
H13L H 1.4466 0.0630 0.5033 0.218 Uiso 1 1 calc R . .
O1W O 1.276(2) 0.503(2) 0.7509(13) 0.24(2) Uani 0.45(2) 1 d P . .

loop_
_atom_site_aniso_label
_atom_site_aniso_U_11
_atom_site_aniso_U_22
_atom_site_aniso_U_33
_atom_site_aniso_U_23
_atom_site_aniso_U_13
_atom_site_aniso_U_12
Ru1 0.0329(3) 0.0406(3) 0.0361(3) 0.0001(2) -0.0041(2) 0.0080(2)
Ru2 0.0347(3) 0.0295(3) 0.0381(3) 0.0009(2) -0.0011(2) 0.00902(19)
Cl 0.0392(9) 0.0703(11) 0.0680(11) -0.0168(9) -0.0063(8) 0.0152(8)
O1A 0.041(2) 0.046(2) 0.045(2) 0.010(2) 0.0008(19) 0.0076(19)
O2A 0.044(2) 0.043(2) 0.049(3) 0.011(2) -0.002(2) 0.0117(19)
O3A 0.086(4) 0.095(4) 0.101(4) 0.053(4) 0.022(3) 0.041(3)
O4A 0.101(4) 0.075(4) 0.073(4) 0.038(3) 0.018(3) 0.014(3)
O5A 0.066(4) 0.129(5) 0.110(5) 0.063(4) 0.023(4) 0.018(4)
O1B 0.045(3) 0.054(3) 0.040(2) -0.014(2) -0.0103(19) 0.006(2)
O2B 0.035(2) 0.038(2) 0.051(3) -0.0106(19) -0.0133(19) 0.0053(18)
O3B 0.059(3) 0.067(3) 0.090(4) -0.021(3) -0.038(3) 0.016(3)
O4B 0.091(4) 0.078(4) 0.064(3) -0.023(3) -0.021(3) 0.005(3)
O5B 0.088(4) 0.121(5) 0.099(5) -0.064(4) -0.005(4) 0.028(4)
O1C 0.045(2) 0.052(3) 0.038(2) 0.007(2) 0.007(2) 0.008(2)
O2C 0.043(2) 0.054(3) 0.038(2) 0.008(2) -0.0009(19) 0.012(2)
O3C 0.092(4) 0.119(5) 0.059(4) 0.031(3) -0.008(3) 0.005(4)
O4C 0.115(5) 0.142(6) 0.058(4) 0.030(4) 0.029(4) 0.004(4)
O5C 0.072(4) 0.172(7) 0.095(5) 0.054(5) 0.033(4) 0.015(4)
O1D 0.049(3) 0.034(2) 0.056(3) -0.005(2) 0.000(2) 0.0157(19)
O2D 0.047(3) 0.030(2) 0.057(3) -0.0022(19) -0.005(2) 0.0162(18)
O3D 0.115(5) 0.052(3) 0.128(5) -0.041(3) -0.020(4) 0.017(3)
O4D 0.123(5) 0.044(3) 0.085(4) -0.004(3) 0.031(3) 0.035(3)
O5D 0.091(4) 0.059(3) 0.142(6) 0.002(4) 0.001(4) 0.036(3)
C1A 0.046(4) 0.036(3) 0.040(4) -0.004(3) -0.003(3) -0.001(3)
C2A 0.054(4) 0.051(4) 0.041(4) 0.010(3) -0.003(3) 0.006(3)
C3A 0.060(4) 0.055(4) 0.057(4) 0.015(4) 0.001(3) 0.014(3)
C4A 0.081(5) 0.053(4) 0.063(5) 0.011(4) -0.009(4) 0.019(4)
C5A 0.064(5) 0.065(5) 0.061(5) 0.015(4) 0.006(4) 0.013(4)
C6A 0.063(5) 0.074(5) 0.062(5) 0.010(4) 0.017(4) 0.004(4)
C7A 0.046(4) 0.063(4) 0.059(4) 0.018(4) -0.004(3) 0.007(3)
C8A 0.090(7) 0.131(9) 0.137(9) 0.074(8) 0.031(7) 0.050(6)
C9A 0.111(9) 0.193(13) 0.212(14) 0.119(11) 0.052(9) 0.084(9)
C10A 0.281(18) 0.179(13) 0.066(7) 0.085(8) 0.056(9) 0.075(12)
C11A 0.46(4) 0.27(2) 0.133(14) -0.029(16) 0.020(19) 0.09(2)
C12A 0.089(7) 0.105(7) 0.124(9) -0.002(7) 0.031(7) 0.021(6)
C13A 0.081(7) 0.096(7) 0.214(13) 0.005(8) 0.053(8) 0.000(6)
C1B 0.041(4) 0.035(3) 0.044(4) -0.004(3) -0.007(3) 0.001(3)
C2B 0.047(4) 0.043(3) 0.037(3) 0.005(3) -0.008(3) 0.007(3)
C3B 0.053(4) 0.048(4) 0.040(4) 0.001(3) -0.012(3) 0.012(3)
C4B 0.059(4) 0.049(4) 0.054(4) -0.005(3) -0.014(3) 0.008(3)
C5B 0.068(5) 0.061(4) 0.053(4) -0.013(4) -0.018(4) 0.005(4)
C6B 0.073(5) 0.065(5) 0.056(5) -0.012(4) -0.002(4) 0.022(4)
C7B 0.051(4) 0.079(5) 0.061(5) -0.012(4) -0.007(4) 0.011(4)
C8B 0.069(5) 0.056(4) 0.090(6) -0.011(4) -0.018(4) 0.016(4)
C9B 0.070(6) 0.083(6) 0.153(9) -0.010(6) -0.053(6) 0.027(5)
C10B 0.115(8) 0.057(5) 0.101(7) -0.014(5) -0.030(6) 0.010(5)
C11B 0.240(18) 0.219(17) 0.168(14) -0.012(12) -0.100(13) -0.105(14)
C12B 0.097(9) 0.211(15) 0.289(19) -0.185(15) 0.009(11) 0.040(9)
C13B 0.23(2) 0.43(4) 0.51(4) 0.27(3) 0.16(3) 0.18(2)
C1C 0.040(3) 0.031(3) 0.040(3) 0.007(3) -0.006(3) 0.012(3)
C2C 0.059(4) 0.038(3) 0.046(4) 0.003(3) 0.005(3) 0.007(3)
C3C 0.062(4) 0.052(4) 0.056(4) 0.008(3) 0.002(4) 0.010(3)
C4C 0.079(5) 0.062(5) 0.041(4) 0.015(3) 0.000(4) 0.003(4)
C5C 0.088(6) 0.074(5) 0.048(5) 0.014(4) 0.016(4) -0.003(4)
C6C 0.065(5) 0.083(6) 0.061(5) 0.012(4) 0.021(4) -0.002(4)
C7C 0.067(5) 0.062(4) 0.051(4) 0.008(4) 0.003(4) 0.005(4)
C8C 0.129(10) 0.130(9) 0.072(6) 0.027(6) -0.022(6) 0.012(7)
C9C 0.143(10) 0.172(11) 0.077(7) 0.029(7) -0.042(7) 0.007(9)
C10C 0.25(2) 0.25(2) 0.075(8) 0.049(11) 0.028(10) -0.069(17)
C11C 0.41(3) 0.148(15) 0.35(3) 0.094(18) 0.20(3) 0.098(19)
C12C 0.063(7) 0.178(12) 0.160(12) 0.013(10) 0.015(7) 0.009(7)
C13C 0.129(12) 0.27(2) 0.188(15) 0.016(14) 0.049(11) 0.063(12)
C1D 0.039(3) 0.037(3) 0.040(3) 0.000(3) 0.007(3) 0.006(3)
C2D 0.057(4) 0.039(3) 0.047(4) 0.006(3) 0.009(3) 0.017(3)
C3D 0.069(5) 0.044(4) 0.065(5) -0.004(3) 0.004(4) 0.013(3)
C4D 0.095(6) 0.038(4) 0.064(5) -0.005(4) 0.007(4) 0.007(4)
C5D 0.090(6) 0.042(4) 0.079(6) 0.003(4) 0.029(5) 0.024(4)
C6D 0.069(5) 0.056(4) 0.067(5) 0.010(4) 0.014(4) 0.033(4)
C7D 0.059(4) 0.037(3) 0.065(5) 0.003(3) 0.007(3) 0.013(3)
C8D 0.124(9) 0.081(7) 0.116(9) -0.041(6) -0.014(8) 0.005(6)
C9D 0.125(10) 0.130(10) 0.163(12) -0.062(9) 0.010(9) -0.009(8)
C10D 0.153(9) 0.047(5) 0.116(8) 0.024(5) 0.040(7) 0.027(5)
C11D 0.222(13) 0.067(6) 0.152(10) 0.033(6) 0.074(10) 0.079(8)
C12D 0.112(8) 0.081(7) 0.130(9) -0.014(6) -0.036(7) 0.041(6)
C13D 0.110(9) 0.126(9) 0.217(14) -0.036(9) -0.018(9) 0.070(8)
O1W 0.30(4) 0.36(4) 0.120(18) 0.06(2) 0.056(19) 0.20(3)

loop_
_atom_type_symbol
_atom_type_description
_atom_type_scat_dispersion_real
_atom_type_scat_dispersion_imag
_atom_type_scat_source
C C 0.0033 0.0016 'International Tables Vol C Tables 4.2.6.8 and 6.1.1.4'
H H 0.0000 0.0000 'International Tables Vol C Tables 4.2.6.8 and 6.1.1.4'
O O 0.0106 0.0060 'International Tables Vol C Tables 4.2.6.8 and 6.1.1.4'
Cl Cl 0.1484 0.1585 'International Tables Vol C Tables 4.2.6.8 and 6.1.1.4'
Ru Ru -1.2594 0.8363 'International Tables Vol C Tables 4.2.6.8 and 6.1.1.4'

loop_
_geom_angle_atom_site_label_1
_geom_angle_atom_site_label_2
_geom_angle_atom_site_label_3
_geom_angle
_geom_angle_site_symmetry_1
_geom_angle_site_symmetry_3
_geom_angle_publ_flag
O1A Ru1 O1B 89.88(16) 2_666 . ?
O1A Ru1 O2B 90.84(16) 2_666 2_666 ?
O1B Ru1 O2B 178.06(16) . 2_666 ?
O1A Ru1 O2A 177.98(16) 2_666 . ?
O1B Ru1 O2A 91.34(17) . . ?
O2B Ru1 O2A 87.90(16) 2_666 . ?
O1A Ru1 Ru1 89.12(11) 2_666 2_666 ?
O1B Ru1 Ru1 87.75(12) . 2_666 ?
O2B Ru1 Ru1 90.46(11) 2_666 2_666 ?
O2A Ru1 Ru1 89.32(11) . 2_666 ?
O1A Ru1 Cl 88.68(12) 2_666 . ?
O1B Ru1 Cl 82.64(12) . . ?
O2B Ru1 Cl 99.18(11) 2_666 . ?
O2A Ru1 Cl 93.07(12) . . ?
Ru1 Ru1 Cl 170.15(5) 2_666 . y
O1C Ru2 O2D 91.34(16) . . ?
O1C Ru2 O2C 177.90(16) . 2_766 ?
O2D Ru2 O2C 89.77(16) . 2_766 ?
O1C Ru2 O1D 89.58(16) . 2_766 ?
O2D Ru2 O1D 178.11(16) . 2_766 ?
O2C Ru2 O1D 89.26(16) 2_766 2_766 ?
O1C Ru2 Ru2 88.76(12) . 2_766 ?
O2D Ru2 Ru2 88.07(11) . 2_766 ?
O2C Ru2 Ru2 89.50(11) 2_766 2_766 ?
O1D Ru2 Ru2 90.30(12) 2_766 2_766 ?
O1C Ru2 Cl 88.30(12) . . ?
O2D Ru2 Cl 84.34(12) . . ?
O2C Ru2 Cl 93.58(12) 2_766 . ?
O1D Ru2 Cl 97.34(12) 2_766 . ?
Ru2 Ru2 Cl 171.79(5) 2_766 . y
Ru2 Cl Ru1 116.74(7) . . y
C1A O1A Ru1 119.3(4) . 2_666 ?
C1A O2A Ru1 119.0(3) . . ?
C4A O3A C8A 118.9(6) . . ?
C5A O4A C10A 112.3(7) . . ?
C6A O5A C12A 120.4(7) . . ?
C1B O1B Ru1 120.1(4) . . ?
C1B O2B Ru1 117.2(3) . 2_666 ?
C4B O3B C8B 119.0(5) . . ?
C5B O4B C10B 115.9(6) . . ?
C6B O5B C12B 116.5(7) . . ?
C1C O1C Ru2 120.2(4) . . ?
C1C O2C Ru2 119.1(3) . 2_766 ?
C4C O3C C8C 120.6(6) . . ?
C10C O4C C5C 118.5(8) . . ?
C6C O5C C12C 119.7(7) . . ?
C1D O1D Ru2 117.7(3) . 2_766 ?
C1D O2D Ru2 120.1(4) . . ?
C4D O3D C8D 120.1(6) . . ?
C5D O4D C10D 114.9(6) . . ?
C6D O5D C12D 119.9(6) . . ?
O2A C1A O1A 123.2(5) . . ?
O2A C1A C2A 118.9(5) . . ?
O1A C1A C2A 117.9(5) . . ?
C3A C2A C7A 121.2(6) . . ?
C3A C2A C1A 119.6(6) . . ?
C7A C2A C1A 119.2(6) . . ?
C2A C3A C4A 118.4(6) . . ?
C2A C3A H3AA 120.8 . . ?
C4A C3A H3AA 120.8 . . ?
O3A C4A C5A 114.5(6) . . ?
O3A C4A C3A 123.9(7) . . ?
C5A C4A C3A 121.5(6) . . ?
O4A C5A C4A 119.6(6) . . ?
O4A C5A C6A 121.2(7) . . ?
C4A C5A C6A 119.0(6) . . ?
O5A C6A C7A 124.9(7) . . ?
O5A C6A C5A 114.3(7) . . ?
C7A C6A C5A 120.8(6) . . ?
C6A C7A C2A 118.9(6) . . ?
C6A C7A H7AA 120.5 . . ?
C2A C7A H7AA 120.5 . . ?
O3A C8A C9A 107.8(7) . . ?
O3A C8A H8AA 110.1 . . ?
C9A C8A H8AA 110.1 . . ?
O3A C8A H8AB 110.1 . . ?
C9A C8A H8AB 110.1 . . ?
H8AA C8A H8AB 108.5 . . ?
C8A C9A H9AA 109.5 . . ?
C8A C9A H9AB 109.5 . . ?
H9AA C9A H9AB 109.5 . . ?
C8A C9A H9AC 109.5 . . ?
H9AA C9A H9AC 109.5 . . ?
H9AB C9A H9AC 109.5 . . ?
C11A C10A O4A 110.6(11) . . ?
C11A C10A H10A 109.5 . . ?
O4A C10A H10A 109.5 . . ?
C11A C10A H10B 109.5 . . ?
O4A C10A H10B 109.5 . . ?
H10A C10A H10B 108.1 . . ?
C10A C11A H11A 109.5 . . ?
C10A C11A H11B 109.5 . . ?
H11A C11A H11B 109.5 . . ?
C10A C11A H11C 109.5 . . ?
H11A C11A H11C 109.5 . . ?
H11B C11A H11C 109.5 . . ?
O5A C12A C13A 108.8(8) . . ?
O5A C12A H12A 109.9 . . ?
C13A C12A H12A 109.9 . . ?
O5A C12A H12B 109.9 . . ?
C13A C12A H12B 109.9 . . ?
H12A C12A H12B 108.3 . . ?
C12A C13A H13A 109.5 . . ?
C12A C13A H13B 109.5 . . ?
H13A C13A H13B 109.5 . . ?
C12A C13A H13C 109.5 . . ?
H13A C13A H13C 109.5 . . ?
H13B C13A H13C 109.5 . . ?
O1B C1B O2B 124.4(5) . . ?
O1B C1B C2B 116.5(5) . . ?
O2B C1B C2B 119.0(5) . . ?
C3B C2B C7B 119.7(6) . . ?
C3B C2B C1B 122.1(5) . . ?
C7B C2B C1B 118.2(5) . . ?
C2B C3B C4B 119.7(6) . . ?
C2B C3B H3BA 120.2 . . ?
C4B C3B H3BA 120.2 . . ?
O3B C4B C3B 124.9(6) . . ?
O3B C4B C5B 114.3(6) . . ?
C3B C4B C5B 120.8(6) . . ?
O4B C5B C4B 121.4(6) . . ?
O4B C5B C6B 119.0(7) . . ?
C4B C5B C6B 119.4(6) . . ?
O5B C6B C7B 123.7(7) . . ?
O5B C6B C5B 116.4(7) . . ?
C7B C6B C5B 119.8(6) . . ?
C6B C7B C2B 120.4(6) . . ?
C6B C7B H7BA 119.8 . . ?
C2B C7B H7BA 119.8 . . ?
O3B C8B C9B 110.1(6) . . ?
O3B C8B H8BA 109.6 . . ?
C9B C8B H8BA 109.6 . . ?
O3B C8B H8BB 109.6 . . ?
C9B C8B H8BB 109.6 . . ?
H8BA C8B H8BB 108.2 . . ?
C8B C9B H9BA 109.5 . . ?
C8B C9B H9BB 109.5 . . ?
H9BA C9B H9BB 109.5 . . ?
C8B C9B H9BC 109.5 . . ?
H9BA C9B H9BC 109.5 . . ?
H9BB C9B H9BC 109.5 . . ?
C11B C10B O4B 109.4(9) . . ?
C11B C10B H10C 109.8 . . ?
O4B C10B H10C 109.8 . . ?
C11B C10B H10D 109.8 . . ?
O4B C10B H10D 109.8 . . ?
H10C C10B H10D 108.2 . . ?
C10B C11B H11D 109.5 . . ?
C10B C11B H11E 109.5 . . ?
H11D C11B H11E 109.5 . . ?
C10B C11B H11F 109.5 . . ?
H11D C11B H11F 109.5 . . ?
H11E C11B H11F 109.5 . . ?
C13B C12B O5B 112.9(12) . . ?
C13B C12B H12C 109.0 . . ?
O5B C12B H12C 109.0 . . ?
C13B C12B H12D 109.0 . . ?
O5B C12B H12D 109.0 . . ?
H12C C12B H12D 107.8 . . ?
C12B C13B H13D 109.5 . . ?
C12B C13B H13E 109.5 . . ?
H13D C13B H13E 109.5 . . ?
C12B C13B H13F 109.5 . . ?
H13D C13B H13F 109.5 . . ?
H13E C13B H13F 109.5 . . ?
O2C C1C O1C 122.4(5) . . ?
O2C C1C C2C 119.4(5) . . ?
O1C C1C C2C 118.2(5) . . ?
C3C C2C C7C 121.1(6) . . ?
C3C C2C C1C 119.8(6) . . ?
C7C C2C C1C 119.1(6) . . ?
C2C C3C C4C 119.5(7) . . ?
C2C C3C H3CA 120.3 . . ?
C4C C3C H3CA 120.3 . . ?
C5C C4C O3C 115.7(6) . . ?
C5C C4C C3C 120.2(7) . . ?
O3C C4C C3C 124.1(7) . . ?
C4C C5C O4C 119.0(8) . . ?
C4C C5C C6C 120.2(6) . . ?
O4C C5C C6C 120.6(7) . . ?
O5C C6C C7C 122.2(7) . . ?
O5C C6C C5C 117.9(7) . . ?
C7C C6C C5C 120.0(7) . . ?
C6C C7C C2C 118.9(7) . . ?
C6C C7C H7CA 120.6 . . ?
C2C C7C H7CA 120.6 . . ?
O3C C8C C9C 110.3(8) . . ?
O3C C8C H8CA 109.6 . . ?
C9C C8C H8CA 109.6 . . ?
O3C C8C H8CB 109.6 . . ?
C9C C8C H8CB 109.6 . . ?
H8CA C8C H8CB 108.1 . . ?
C8C C9C H9CA 109.5 . . ?
C8C C9C H9CB 109.5 . . ?
H9CA C9C H9CB 109.5 . . ?
C8C C9C H9CC 109.5 . . ?
H9CA C9C H9CC 109.5 . . ?
H9CB C9C H9CC 109.5 . . ?
O4C C10C C11C 116.5(15) . . ?
O4C C10C H10E 108.2 . . ?
C11C C10C H10E 108.2 . . ?
O4C C10C H10F 108.2 . . ?
C11C C10C H10F 108.2 . . ?
H10E C10C H10F 107.3 . . ?
C10C C11C H11G 109.5 . . ?
C10C C11C H11H 109.5 . . ?
H11G C11C H11H 109.5 . . ?
C10C C11C H11I 109.5 . . ?
H11G C11C H11I 109.5 . . ?
H11H C11C H11I 109.5 . . ?
O5C C12C C13C 113.0(11) . . ?
O5C C12C H12E 109.0 . . ?
C13C C12C H12E 109.0 . . ?
O5C C12C H12F 109.0 . . ?
C13C C12C H12F 109.0 . . ?
H12E C12C H12F 107.8 . . ?
C12C C13C H13G 109.5 . . ?
C12C C13C H13H 109.5 . . ?
H13G C13C H13H 109.5 . . ?
C12C C13C H13I 109.5 . . ?
H13G C13C H13I 109.5 . . ?
H13H C13C H13I 109.5 . . ?
O1D C1D O2D 123.7(5) . . ?
O1D C1D C2D 119.2(5) . . ?
O2D C1D C2D 117.0(5) . . ?
C7D C2D C3D 120.8(6) . . ?
C7D C2D C1D 120.5(6) . . ?
C3D C2D C1D 118.6(6) . . ?
C4D C3D C2D 119.3(7) . . ?
C4D C3D H3DA 120.3 . . ?
C2D C3D H3DA 120.3 . . ?
O3D C4D C5D 115.5(7) . . ?
O3D C4D C3D 124.2(7) . . ?
C5D C4D C3D 120.3(7) . . ?
O4D C5D C6D 120.4(7) . . ?
O4D C5D C4D 120.0(8) . . ?
C6D C5D C4D 119.6(6) . . ?
O5D C6D C5D 114.4(7) . . ?
O5D C6D C7D 124.1(7) . . ?
C5D C6D C7D 121.5(6) . . ?
C2D C7D C6D 118.4(7) . . ?
C2D C7D H7DA 120.8 . . ?
C6D C7D H7DA 120.8 . . ?
O3D C8D C9D 112.2(10) . . ?
O3D C8D H8DA 109.2 . . ?
C9D C8D H8DA 109.2 . . ?
O3D C8D H8DB 109.2 . . ?
C9D C8D H8DB 109.2 . . ?
H8DA C8D H8DB 107.9 . . ?
C8D C9D H9DA 109.5 . . ?
C8D C9D H9DB 109.5 . . ?
H9DA C9D H9DB 109.5 . . ?
C8D C9D H9DC 109.5 . . ?
H9DA C9D H9DC 109.5 . . ?
H9DB C9D H9DC 109.5 . . ?
O4D C10D C11D 113.0(7) . . ?
O4D C10D H10G 109.0 . . ?
C11D C10D H10G 109.0 . . ?
O4D C10D H10H 109.0 . . ?
C11D C10D H10H 109.0 . . ?
H10G C10D H10H 107.8 . . ?
C10D C11D H11J 109.5 . . ?
C10D C11D H11K 109.5 . . ?
H11J C11D H11K 109.5 . . ?
C10D C11D H11L 109.5 . . ?
H11J C11D H11L 109.5 . . ?
H11K C11D H11L 109.5 . . ?
O5D C12D C13D 110.7(8) . . ?
O5D C12D H12G 109.5 . . ?
C13D C12D H12G 109.5 . . ?
O5D C12D H12H 109.5 . . ?
C13D C12D H12H 109.5 . . ?
H12G C12D H12H 108.1 . . ?
C12D C13D H13J 109.5 . . ?
C12D C13D H13K 109.5 . . ?
H13J C13D H13K 109.5 . . ?
C12D C13D H13L 109.5 . . ?
H13J C13D H13L 109.5 . . ?
H13K C13D H13L 109.5 . . ?

loop_
_geom_bond_atom_site_label_1
_geom_bond_atom_site_label_2
_geom_bond_distance
_geom_bond_site_symmetry_2
_geom_bond_publ_flag
Ru1 O1A 2.017(4) 2_666 y
Ru1 O1B 2.019(4) . y
Ru1 O2B 2.020(4) 2_666 y
Ru1 O2A 2.021(4) . y
Ru1 Ru1 2.2807(9) 2_666 y
Ru1 Cl 2.5266(16) . y
Ru2 O1C 2.018(4) . y
Ru2 O2D 2.022(3) . y
Ru2 O2C 2.025(4) 2_766 y
Ru2 O1D 2.028(4) 2_766 y
Ru2 Ru2 2.2788(9) 2_766 y
Ru2 Cl 2.5137(17) . y
O1A C1A 1.267(6) . ?
O1A Ru1 2.017(4) 2_666 ?
O2A C1A 1.265(6) . ?
O3A C4A 1.364(7) . ?
O3A C8A 1.395(8) . ?
O4A C5A 1.359(7) . ?
O4A C10A 1.451(10) . ?
O5A C6A 1.343(7) . ?
O5A C12A 1.376(9) . ?
O1B C1B 1.252(6) . ?
O2B C1B 1.255(6) . ?
O2B Ru1 2.020(4) 2_666 ?
O3B C4B 1.351(7) . ?
O3B C8B 1.397(7) . ?
O4B C5B 1.360(7) . ?
O4B C10B 1.427(8) . ?
O5B C6B 1.365(7) . ?
O5B C12B 1.423(10) . ?
O1C C1C 1.267(6) . ?
O2C C1C 1.264(6) . ?
O2C Ru2 2.025(4) 2_766 ?
O3C C4C 1.367(7) . ?
O3C C8C 1.392(9) . ?
O4C C10C 1.371(11) . ?
O4C C5C 1.375(7) . ?
O5C C6C 1.355(8) . ?
O5C C12C 1.374(10) . ?
O1D C1D 1.255(6) . ?
O1D Ru2 2.028(4) 2_766 ?
O2D C1D 1.264(6) . ?
O3D C4D 1.361(8) . ?
O3D C8D 1.421(9) . ?
O4D C5D 1.365(7) . ?
O4D C10D 1.407(8) . ?
O5D C6D 1.350(7) . ?
O5D C12D 1.350(9) . ?
C1A C2A 1.475(7) . ?
C2A C3A 1.375(9) . ?
C2A C7A 1.392(8) . ?
C3A C4A 1.390(9) . ?
C3A H3AA 0.9300 . ?
C4A C5A 1.375(10) . ?
C5A C6A 1.383(10) . ?
C6A C7A 1.380(9) . ?
C7A H7AA 0.9300 . ?
C8A C9A 1.481(9) . ?
C8A H8AA 0.9700 . ?
C8A H8AB 0.9700 . ?
C9A H9AA 0.9600 . ?
C9A H9AB 0.9600 . ?
C9A H9AC 0.9600 . ?
C10A C11A 1.396(12) . ?
C10A H10A 0.9700 . ?
C10A H10B 0.9700 . ?
C11A H11A 0.9600 . ?
C11A H11B 0.9600 . ?
C11A H11C 0.9600 . ?
C12A C13A 1.477(9) . ?
C12A H12A 0.9700 . ?
C12A H12B 0.9700 . ?
C13A H13A 0.9600 . ?
C13A H13B 0.9600 . ?
C13A H13C 0.9600 . ?
C1B C2B 1.482(7) . ?
C2B C3B 1.380(8) . ?
C2B C7B 1.393(9) . ?
C3B C4B 1.380(8) . ?
C3B H3BA 0.9300 . ?
C4B C5B 1.384(9) . ?
C5B C6B 1.390(10) . ?
C6B C7B 1.374(9) . ?
C7B H7BA 0.9300 . ?
C8B C9B 1.468(8) . ?
C8B H8BA 0.9700 . ?
C8B H8BB 0.9700 . ?
C9B H9BA 0.9600 . ?
C9B H9BB 0.9600 . ?
C9B H9BC 0.9600 . ?
C10B C11B 1.416(10) . ?
C10B H10C 0.9700 . ?
C10B H10D 0.9700 . ?
C11B H11D 0.9600 . ?
C11B H11E 0.9600 . ?
C11B H11F 0.9600 . ?
C12B C13B 1.404(14) . ?
C12B H12C 0.9700 . ?
C12B H12D 0.9700 . ?
C13B H13D 0.9600 . ?
C13B H13E 0.9600 . ?
C13B H13F 0.9600 . ?
C1C C2C 1.471(7) . ?
C2C C3C 1.371(9) . ?
C2C C7C 1.389(9) . ?
C3C C4C 1.386(9) . ?
C3C H3CA 0.9300 . ?
C4C C5C 1.358(10) . ?
C5C C6C 1.399(11) . ?
C6C C7C 1.373(9) . ?
C7C H7CA 0.9300 . ?
C8C C9C 1.467(9) . ?
C8C H8CA 0.9700 . ?
C8C H8CB 0.9700 . ?
C9C H9CA 0.9600 . ?
C9C H9CB 0.9600 . ?
C9C H9CC 0.9600 . ?
C10C C11C 1.412(13) . ?
C10C H10E 0.9700 . ?
C10C H10F 0.9700 . ?
C11C H11G 0.9600 . ?
C11C H11H 0.9600 . ?
C11C H11I 0.9600 . ?
C12C C13C 1.431(10) . ?
C12C H12E 0.9700 . ?
C12C H12F 0.9700 . ?
C13C H13G 0.9600 . ?
C13C H13H 0.9600 . ?
C13C H13I 0.9600 . ?
C1D C2D 1.488(7) . ?
C2D C7D 1.376(9) . ?
C2D C3D 1.393(9) . ?
C3D C4D 1.382(9) . ?
C3D H3DA 0.9300 . ?
C4D C5D 1.376(10) . ?
C5D C6D 1.367(10) . ?
C6D C7D 1.389(9) . ?
C7D H7DA 0.9300 . ?
C8D C9D 1.453(10) . ?
C8D H8DA 0.9700 . ?
C8D H8DB 0.9700 . ?
C9D H9DA 0.9600 . ?
C9D H9DB 0.9600 . ?
C9D H9DC 0.9600 . ?
C10D C11D 1.446(9) . ?
C10D H10G 0.9700 . ?
C10D H10H 0.9700 . ?
C11D H11J 0.9600 . ?
C11D H11K 0.9600 . ?
C11D H11L 0.9600 . ?
C12D C13D 1.471(9) . ?
C12D H12G 0.9700 . ?
C12D H12H 0.9700 . ?
C13D H13J 0.9600 . ?
C13D H13K 0.9600 . ?
C13D H13L 0.9600 . ?
